data_7159379
loop_
_publ_author_name
'Saney, Liban'
'Panduwawala, Tharindi'
'Li, Xiang'
'Christensen, Kirsten E.'
'Genov, Miroslav'
'Pretsch, Alexander'
'Pretsch, Dagmar'
'Moloney, Mark G.'

_publ_section_title
;
 Synthesis of fused tetramate-oxazolidine and -imidazolidine derivatives
 and their antibacterial activity.
;
_journal_issue 23
_journal_name_full 'Organic &amp; biomolecular chemistry'
_journal_page_first 4801
_journal_page_last 4809
_journal_paper_doi 10.1039/d3ob00594a
_journal_volume 21
_journal_year 2023
_chemical_formula_moiety 'C33 H34 F2 N2 O7'
_chemical_formula_sum 'C33 H34 F2 N2 O7'
_chemical_formula_weight 608.64
_chemical_melting_point ?
_space_group_IT_number 14
_space_group_name_Hall '-P 2ybc'
_space_group_name_H-M_alt 'P 1 21/c 1'
_symmetry_cell_setting monoclinic
_symmetry_space_group_name_Hall '-P 2ybc'
_symmetry_space_group_name_H-M 'P 1 21/c 1'
_atom_sites_solution_hydrogens difmap
_atom_sites_solution_primary other
_audit_creation_date 2020-02-06
_audit_creation_method 'CRYSTALS_ver_14.61_build_7453 '
_audit_update_record
;
2023-04-13 deposited with the CCDC.	2023-05-22 downloaded from the CCDC.
;
_cell_angle_alpha 90
_cell_angle_beta 95.4393(7)
_cell_angle_gamma 90
_cell_formula_units_Z 4
_cell_length_a 11.96040(10)
_cell_length_b 10.72610(10)
_cell_length_c 23.5537(2)
_cell_measurement_reflns_used 21017
_cell_measurement_temperature 150
_cell_measurement_theta_max 76.07
_cell_measurement_theta_min 3.75
_cell_volume 3008.06(5)
_computing_cell_refinement
; 
 CrysAlisPro (Rigaku Oxford Diffraction, 2017) 
;
_computing_data_collection 'SuperNova, (Oxford Diffraction, 2010)'
_computing_data_reduction
; 
 CrysAlisPro (Rigaku Oxford Diffraction, 2017) 
;
_computing_molecular_graphics 'CAMERON (Watkin et al., 1996)'
_computing_publication_material 'CRYSTALS (Betteridge et al., 2003)'
_computing_structure_refinement 'CRYSTALS (Betteridge et al., 2003)'
_computing_structure_solution 'Superflip (Palatinus & Chapuis, 2007)'
_diffrn_ambient_temperature 150
_diffrn_measured_fraction_theta_full 0.998
_diffrn_measured_fraction_theta_max 0.994
_diffrn_measurement_device Area
_diffrn_measurement_device_type 'Oxford Diffraction SuperNova'
_diffrn_measurement_method \w
_diffrn_radiation_monochromator 'focussing mirrors'
_diffrn_radiation_type 'Cu K\a'
_diffrn_radiation_wavelength 1.54184
_diffrn_reflns_av_R_equivalents 0.039
_diffrn_reflns_av_sigmaI/netI 0.0409
_diffrn_reflns_av_unetI/netI 0.041
_diffrn_reflns_limit_h_max 14
_diffrn_reflns_limit_h_min -14
_diffrn_reflns_limit_k_max 13
_diffrn_reflns_limit_k_min -13
_diffrn_reflns_limit_l_max 29
_diffrn_reflns_limit_l_min -28
_diffrn_reflns_number 38982
_diffrn_reflns_theta_full 74.642
_diffrn_reflns_theta_max 76.165
_diffrn_reflns_theta_min 3.712
_diffrn_standards_number 0
_exptl_absorpt_coefficient_mu 0.859
_exptl_absorpt_correction_T_max 0.83
_exptl_absorpt_correction_T_min 0.65
_exptl_absorpt_correction_type multi-scan
_exptl_absorpt_process_details
; 
 CrysAlisPro (Rigaku Oxford Diffraction, 2017) 
;
_exptl_crystal_colour clear_pale_colourless
_exptl_crystal_density_diffrn 1.344
_exptl_crystal_density_meas ?
_exptl_crystal_density_method 'not measured'
_exptl_crystal_description block
_exptl_crystal_F_000 1280
_exptl_crystal_size_max 0.25
_exptl_crystal_size_mid 0.24
_exptl_crystal_size_min 0.22
_refine_diff_density_max 0.44
_refine_diff_density_min -0.27
_refine_ls_extinction_method None
_refine_ls_goodness_of_fit_ref 1.0022
_refine_ls_hydrogen_treatment constr
_refine_ls_matrix_type full
_refine_ls_number_parameters 397
_refine_ls_number_reflns 6254
_refine_ls_number_restraints 0
_refine_ls_R_factor_all 0.0451
_refine_ls_R_factor_gt 0.0430
_refine_ls_shift/su_max 0.0003800
_refine_ls_shift/su_mean 0.0000382
_refine_ls_structure_factor_coef Fsqd
_refine_ls_weighting_details
;
 Method= Modified Sheldrick 
 w=1/[\s^2^(F^2^) + ( 0.07P)^2^ + 1.00P] 
 ,where P=(max(Fo^2^,0) + 2Fc^2^)/3 
;
_refine_ls_weighting_scheme calc
_refine_ls_wR_factor_all 0.1179
_refine_ls_wR_factor_gt 0.1149
_refine_ls_wR_factor_ref 0.1179
_reflns_limit_h_max 14
_reflns_limit_h_min -14
_reflns_limit_k_max 13
_reflns_limit_k_min 0
_reflns_limit_l_max 29
_reflns_limit_l_min 0
_reflns_number_gt 5857
_reflns_number_total 6254
_reflns_threshold_expression I>2.0\s(I)
_oxford_diffrn_Wilson_B_factor 2.34
_oxford_diffrn_Wilson_scale 0.05
_oxford_refine_ls_r_factor_ref 0.0451
_oxford_refine_ls_scale 4.35(7)
_oxford_reflns_number_all 6254
_oxford_structure_analysis_title 7271
_cod_data_source_file d3ob00594a2.cif
_cod_data_source_block 247l-21l
_cod_depositor_comments
;
The following automatic conversions were performed:

data item '_chemical_melting_point' value 'not measured' was changed
to '?' -- the value is undefined or not given.

data item '_exptl_crystal_density_meas' value 'not measured' was
changed to '?' -- the value is perceived as not measured.

Automatic conversion script
Id: cif_fix_values 8170 2020-07-09 18:12:32Z antanas 

 Adding full bibliography for 7159369--7159381.cif.
;
_cod_original_sg_symbol_H-M 'P 21/c '
_cod_database_code 7159379
_oxford_refine_reflns_threshold_expression_ref I>-3.0\s(I)
_oxford_refine_ls_r_factor_all 0.0451
_oxford_refine_ls_wr_factor_all 0.1179

loop_
_symmetry_equiv_pos_as_xyz
x,y,z
-x,-y,-z
x,-y+1/2,z+1/2
-x,y+1/2,-z+1/2

loop_
_atom_site_label
_atom_site_type_symbol
_atom_site_fract_x
_atom_site_fract_y
_atom_site_fract_z
_atom_site_U_iso_or_equiv
_atom_site_occupancy
_atom_site_adp_type
_atom_site_refinement_flags_posn
_atom_site_refinement_flags_adp
_atom_site_refinement_flags_occupancy
_atom_site_disorder_assembly
_atom_site_disorder_group
_atom_site_attached_hydrogens
C1 C 0.11792(9) 0.19020(10) 0.36574(5) 0.0188 1.0000 Uani . . . . . .
N2 N 0.13752(8) 0.29560(9) 0.32833(4) 0.0195 1.0000 Uani . . . . . .
C3 C 0.25792(9) 0.32160(10) 0.33411(5) 0.0190 1.0000 Uani . . . . . .
C4 C 0.29189(9) 0.29670(10) 0.39926(5) 0.0189 1.0000 Uani . . . . . .
N5 N 0.20484(8) 0.21035(9) 0.41339(4) 0.0190 1.0000 Uani . . . . . .
C6 C 0.22493(10) 0.14042(11) 0.46151(5) 0.0228 1.0000 Uani . . . . . .
O7 O 0.30872(8) 0.15918(10) 0.49432(4) 0.0333 1.0000 Uani . . . . . .
C8 C 0.14039(10) 0.04177(12) 0.47419(5) 0.0250 1.0000 Uani . . . . . .
C9 C 0.13778(11) -0.07103(12) 0.43553(6) 0.0282 1.0000 Uani . . . . . .
O10 O 0.20334(11) -0.09342(11) 0.40142(6) 0.0530 1.0000 Uani . . . . . .
O11 O 0.05105(8) -0.14351(9) 0.44466(4) 0.0310 1.0000 Uani . . . . . .
C12 C 0.03757(13) -0.25647(14) 0.41057(7) 0.0370 1.0000 Uani . . . . . .
C13 C -0.05977(17) -0.32652(18) 0.42908(7) 0.0516 1.0000 Uani . . . . . .
C21 C -0.00120(9) 0.19880(11) 0.38294(5) 0.0210 1.0000 Uani . . . . . .
C22 C -0.03368(10) 0.29953(12) 0.41504(5) 0.0239 1.0000 Uani . . . . . .
C23 C -0.14263(11) 0.30942(13) 0.43030(6) 0.0283 1.0000 Uani . . . . . .
C24 C -0.22199(11) 0.21875(14) 0.41284(6) 0.0309 1.0000 Uani . . . . . .
C25 C -0.19169(11) 0.11860(14) 0.38053(6) 0.0311 1.0000 Uani . . . . . .
C26 C -0.08235(10) 0.11070(12) 0.36642(5) 0.0246 1.0000 Uani . . . . . .
F27 F -0.05415(7) 0.01067(8) 0.33523(4) 0.0344 1.0000 Uani . . . . . .
C31 C 0.08917(10) 0.27691(12) 0.26860(5) 0.0231 1.0000 Uani . . . . . .
C32 C 0.15105(10) 0.18557(12) 0.23388(5) 0.0236 1.0000 Uani . . . . . .
C33 C 0.12673(12) 0.05849(13) 0.23282(5) 0.0294 1.0000 Uani . . . . . .
C34 C 0.18843(14) -0.02441(14) 0.20274(6) 0.0365 1.0000 Uani . . . . . .
C35 C 0.27527(13) 0.01854(16) 0.17358(7) 0.0404 1.0000 Uani . . . . . .
C36 C 0.29907(13) 0.14466(17) 0.17329(7) 0.0420 1.0000 Uani . . . . . .
C37 C 0.23716(12) 0.22764(14) 0.20296(6) 0.0325 1.0000 Uani . . . . . .
C41 C 0.28249(10) 0.45074(11) 0.31274(5) 0.0217 1.0000 Uani . . . . . .
C42 C 0.20668(11) 0.54896(12) 0.31414(5) 0.0264 1.0000 Uani . . . . . .
C43 C 0.23171(13) 0.66617(13) 0.29362(6) 0.0332 1.0000 Uani . . . . . .
C44 C 0.33297(13) 0.68623(13) 0.27074(6) 0.0342 1.0000 Uani . . . . . .
C45 C 0.41011(12) 0.59061(14) 0.26924(6) 0.0327 1.0000 Uani . . . . . .
C46 C 0.38332(11) 0.47564(12) 0.29045(5) 0.0263 1.0000 Uani . . . . . .
F47 F 0.45949(7) 0.38184(8) 0.28968(4) 0.0376 1.0000 Uani . . . . . .
C51 C 0.40857(10) 0.23244(11) 0.40456(5) 0.0213 1.0000 Uani . . . . . .
O52 O 0.49646(7) 0.27666(9) 0.42287(4) 0.0301 1.0000 Uani . . . . . .
O53 O 0.39577(7) 0.11954(8) 0.38114(4) 0.0267 1.0000 Uani . . . . . .
C54 C 0.49636(12) 0.04577(14) 0.37978(7) 0.0346 1.0000 Uani . . . . . .
C55 C 0.46258(15) -0.06697(14) 0.34432(8) 0.0440 1.0000 Uani . . . . . .
C61 C 0.28790(10) 0.41621(11) 0.43535(5) 0.0212 1.0000 Uani . . . . . .
O62 O 0.21039(8) 0.44263(9) 0.46194(4) 0.0329 1.0000 Uani . . . . . .
O63 O 0.37669(7) 0.48687(8) 0.43028(4) 0.0252 1.0000 Uani . . . . . .
C64 C 0.38038(12) 0.60712(12) 0.45923(6) 0.0301 1.0000 Uani . . . . . .
C65 C 0.48222(14) 0.67242(14) 0.44157(6) 0.0369 1.0000 Uani . . . . . .
H11 H 0.1301 0.1098 0.3473 0.0223 1.0000 Uiso R . . . . .
H31 H 0.3008 0.2612 0.3134 0.0216 1.0000 Uiso R . . . . .
H81 H 0.1624 0.0128 0.5126 0.0305 1.0000 Uiso R . . . . .
H82 H 0.0669 0.0772 0.4729 0.0298 1.0000 Uiso R . . . . .
H121 H 0.1046 -0.3037 0.4158 0.0464 1.0000 Uiso R . . . . .
H122 H 0.0232 -0.2309 0.3702 0.0438 1.0000 Uiso R . . . . .
H131 H -0.0740 -0.3997 0.4057 0.0749 1.0000 Uiso R . . . . .
H132 H -0.0446 -0.3501 0.4679 0.0767 1.0000 Uiso R . . . . .
H133 H -0.1243 -0.2705 0.4250 0.0775 1.0000 Uiso R . . . . .
H221 H 0.0200 0.3624 0.4269 0.0288 1.0000 Uiso R . . . . .
H231 H -0.1628 0.3780 0.4525 0.0349 1.0000 Uiso R . . . . .
H241 H -0.2963 0.2263 0.4232 0.0384 1.0000 Uiso R . . . . .
H251 H -0.2444 0.0555 0.3677 0.0375 1.0000 Uiso R . . . . .
H311 H 0.0886 0.3581 0.2495 0.0272 1.0000 Uiso R . . . . .
H312 H 0.0105 0.2500 0.2698 0.0279 1.0000 Uiso R . . . . .
H331 H 0.0677 0.0268 0.2532 0.0353 1.0000 Uiso R . . . . .
H341 H 0.1712 -0.1120 0.2022 0.0445 1.0000 Uiso R . . . . .
H351 H 0.3168 -0.0371 0.1538 0.0486 1.0000 Uiso R . . . . .
H361 H 0.3575 0.1741 0.1525 0.0500 1.0000 Uiso R . . . . .
H371 H 0.2529 0.3148 0.2015 0.0387 1.0000 Uiso R . . . . .
H421 H 0.1372 0.5343 0.3294 0.0325 1.0000 Uiso R . . . . .
H431 H 0.1796 0.7336 0.2950 0.0407 1.0000 Uiso R . . . . .
H441 H 0.3498 0.7651 0.2564 0.0405 1.0000 Uiso R . . . . .
H451 H 0.4808 0.6016 0.2540 0.0404 1.0000 Uiso R . . . . .
H541 H 0.5212 0.0209 0.4206 0.0399 1.0000 Uiso R . . . . .
H542 H 0.5541 0.0967 0.3625 0.0417 1.0000 Uiso R . . . . .
H553 H 0.5278 -0.1185 0.3393 0.0668 1.0000 Uiso R . . . . .
H552 H 0.4044 -0.1162 0.3623 0.0654 1.0000 Uiso R . . . . .
H551 H 0.4313 -0.0381 0.3053 0.0655 1.0000 Uiso R . . . . .
H641 H 0.3860 0.5929 0.5001 0.0352 1.0000 Uiso R . . . . .
H642 H 0.3116 0.6543 0.4477 0.0375 1.0000 Uiso R . . . . .
H651 H 0.4868 0.7549 0.4582 0.0546 1.0000 Uiso R . . . . .
H652 H 0.5506 0.6234 0.4539 0.0556 1.0000 Uiso R . . . . .
H653 H 0.4751 0.6786 0.4004 0.0540 1.0000 Uiso R . . . . .

loop_
_atom_site_aniso_label
_atom_site_aniso_U_11
_atom_site_aniso_U_22
_atom_site_aniso_U_33
_atom_site_aniso_U_23
_atom_site_aniso_U_13
_atom_site_aniso_U_12
C1 0.0167(5) 0.0205(5) 0.0190(5) -0.0022(4) 0.0004(4) -0.0027(4)
N2 0.0168(5) 0.0218(5) 0.0195(5) -0.0004(3) 0.0003(3) -0.0032(3)
C3 0.0171(5) 0.0206(5) 0.0194(5) -0.0025(4) 0.0020(4) -0.0018(4)
C4 0.0162(5) 0.0204(5) 0.0202(5) -0.0025(4) 0.0016(4) -0.0032(4)
N5 0.0154(4) 0.0210(5) 0.0204(5) -0.0010(3) 0.0002(3) -0.0035(3)
C6 0.0213(5) 0.0254(6) 0.0213(5) -0.0008(4) 0.0004(4) -0.0025(4)
O7 0.0277(5) 0.0435(5) 0.0268(5) 0.0055(4) -0.0072(4) -0.0094(4)
C8 0.0244(6) 0.0267(6) 0.0239(5) 0.0039(5) 0.0023(4) -0.0037(5)
C9 0.0255(6) 0.0244(6) 0.0354(7) 0.0037(5) 0.0061(5) -0.0014(5)
O10 0.0488(7) 0.0347(6) 0.0818(9) -0.0172(6) 0.0388(7) -0.0112(5)
O11 0.0314(5) 0.0303(5) 0.0325(5) -0.0039(4) 0.0079(4) -0.0103(4)
C12 0.0411(8) 0.0283(7) 0.0421(8) -0.0063(6) 0.0067(6) -0.0073(6)
C13 0.0648(11) 0.0545(10) 0.0353(8) -0.0077(7) 0.0040(7) -0.0341(9)
C21 0.0167(5) 0.0259(6) 0.0201(5) 0.0026(4) 0.0002(4) -0.0022(4)
C22 0.0199(6) 0.0273(6) 0.0244(6) -0.0001(4) 0.0017(4) -0.0011(4)
C23 0.0231(6) 0.0336(6) 0.0285(6) 0.0016(5) 0.0044(5) 0.0046(5)
C24 0.0172(5) 0.0431(7) 0.0329(7) 0.0060(5) 0.0040(5) 0.0013(5)
C25 0.0191(6) 0.0396(7) 0.0340(7) 0.0016(5) -0.0007(5) -0.0080(5)
C26 0.0215(6) 0.0284(6) 0.0236(5) -0.0013(4) 0.0003(4) -0.0033(5)
F27 0.0274(4) 0.0340(4) 0.0422(4) -0.0136(3) 0.0051(3) -0.0105(3)
C31 0.0206(5) 0.0273(6) 0.0208(5) 0.0006(4) -0.0018(4) -0.0014(4)
C32 0.0226(6) 0.0293(6) 0.0180(5) -0.0017(4) -0.0032(4) -0.0030(4)
C33 0.0352(7) 0.0305(6) 0.0220(5) -0.0018(5) -0.0001(5) -0.0060(5)
C34 0.0482(8) 0.0302(7) 0.0294(6) -0.0044(5) -0.0040(6) 0.0015(6)
C35 0.0344(7) 0.0494(9) 0.0365(7) -0.0175(6) -0.0016(6) 0.0069(6)
C36 0.0315(7) 0.0586(10) 0.0374(8) -0.0175(7) 0.0114(6) -0.0124(7)
C37 0.0343(7) 0.0361(7) 0.0277(6) -0.0077(5) 0.0059(5) -0.0119(6)
C41 0.0227(6) 0.0227(6) 0.0195(5) -0.0016(4) 0.0015(4) -0.0047(4)
C42 0.0271(6) 0.0247(6) 0.0275(6) -0.0009(5) 0.0030(5) -0.0012(5)
C43 0.0400(7) 0.0245(6) 0.0345(7) 0.0009(5) 0.0004(5) -0.0000(5)
C44 0.0455(8) 0.0266(6) 0.0297(6) 0.0038(5) -0.0003(6) -0.0118(6)
C45 0.0328(7) 0.0369(7) 0.0288(6) 0.0019(5) 0.0054(5) -0.0130(6)
C46 0.0245(6) 0.0297(6) 0.0250(6) -0.0007(5) 0.0037(4) -0.0038(5)
F47 0.0255(4) 0.0392(5) 0.0501(5) 0.0058(4) 0.0146(3) 0.0010(3)
C51 0.0184(5) 0.0245(5) 0.0208(5) -0.0027(4) 0.0011(4) -0.0015(4)
O52 0.0172(4) 0.0354(5) 0.0367(5) -0.0095(4) -0.0017(3) -0.0030(3)
O53 0.0203(4) 0.0238(4) 0.0355(5) -0.0069(3) -0.0008(3) 0.0016(3)
C54 0.0257(6) 0.0338(7) 0.0442(8) -0.0042(6) 0.0023(5) 0.0087(5)
C55 0.0486(9) 0.0290(7) 0.0569(10) -0.0043(7) 0.0181(7) 0.0046(6)
C61 0.0210(5) 0.0221(5) 0.0204(5) -0.0026(4) 0.0011(4) -0.0036(4)
O62 0.0294(5) 0.0313(5) 0.0401(5) -0.0139(4) 0.0145(4) -0.0074(4)
O63 0.0238(4) 0.0232(4) 0.0290(4) -0.0081(3) 0.0048(3) -0.0076(3)
C64 0.0352(7) 0.0235(6) 0.0312(6) -0.0082(5) 0.0014(5) -0.0074(5)
C65 0.0452(8) 0.0315(7) 0.0330(7) 0.0001(5) -0.0010(6) -0.0167(6)

loop_
_atom_type_symbol
_atom_type_scat_dispersion_real
_atom_type_scat_dispersion_imag
_atom_type_scat_Cromer_Mann_a1
_atom_type_scat_Cromer_Mann_b1
_atom_type_scat_Cromer_Mann_a2
_atom_type_scat_Cromer_Mann_b2
_atom_type_scat_Cromer_Mann_a3
_atom_type_scat_Cromer_Mann_b3
_atom_type_scat_Cromer_Mann_a4
_atom_type_scat_Cromer_Mann_b4
_atom_type_scat_Cromer_Mann_c
_atom_type_scat_source
C 0.0181 0.0091 2.3100 20.8439 1.0200 10.2075 1.5886 0.5687 0.8650 51.6512 0.2156 'International Tables Vol C 4.2.6.8 and 6.1.1.4'
H 0.0000 0.0000 0.4930 10.5109 0.3229 26.1257 0.1402 3.1424 0.0408 57.7998 0.0030 'International Tables Vol C 4.2.6.8 and 6.1.1.4'
F 0.0727 0.0534 3.5392 10.2825 2.6412 4.2944 1.5170 0.2615 1.0243 26.1476 0.2776 'International Tables Vol C 4.2.6.8 and 6.1.1.4'
N 0.0311 0.0180 12.2126 0.0057 3.1322 9.8933 2.0125 28.9975 1.1663 0.5826 -11.5290 'International Tables Vol C 4.2.6.8 and 6.1.1.4'
O 0.0492 0.0322 3.0485 13.2771 2.2868 5.7011 1.5463 0.3239 0.8670 32.9089 0.2508 'International Tables Vol C 4.2.6.8 and 6.1.1.4'

loop_
_geom_angle_atom_site_label_1
_geom_angle_site_symmetry_1
_geom_angle_atom_site_label_2
_geom_angle_site_symmetry_2
_geom_angle_atom_site_label_3
_geom_angle_site_symmetry_3
_geom_angle
_geom_angle_publ_flag
N2 . C1 . N5 . 101.74(8) yes
N2 . C1 . C21 . 108.71(9) yes
N5 . C1 . C21 . 113.57(9) yes
N2 . C1 . H11 . 111.8 no
N5 . C1 . H11 . 110.0 no
C21 . C1 . H11 . 110.7 no
C1 . N2 . C3 . 107.68(9) yes
C1 . N2 . C31 . 113.31(9) yes
C3 . N2 . C31 . 114.00(9) yes
N2 . C3 . C4 . 102.71(8) yes
N2 . C3 . C41 . 111.40(9) yes
C4 . C3 . C41 . 116.10(9) yes
N2 . C3 . H31 . 112.5 no
C4 . C3 . H31 . 105.9 no
C41 . C3 . H31 . 108.1 no
C3 . C4 . N5 . 101.94(8) yes
C3 . C4 . C51 . 107.54(9) yes
N5 . C4 . C51 . 110.89(9) yes
C3 . C4 . C61 . 112.23(9) yes
N5 . C4 . C61 . 110.05(9) yes
C51 . C4 . C61 . 113.57(9) yes
C1 . N5 . C4 . 112.83(9) yes
C1 . N5 . C6 . 127.60(10) yes
C4 . N5 . C6 . 117.86(9) yes
N5 . C6 . O7 . 120.33(11) yes
N5 . C6 . C8 . 118.76(10) yes
O7 . C6 . C8 . 120.90(11) yes
C6 . C8 . C9 . 114.62(10) yes
C6 . C8 . H81 . 106.3 no
C9 . C8 . H81 . 107.0 no
C6 . C8 . H82 . 110.2 no
C9 . C8 . H82 . 109.5 no
H81 . C8 . H82 . 109.0 no
C8 . C9 . O10 . 125.88(12) yes
C8 . C9 . O11 . 109.99(11) yes
O10 . C9 . O11 . 124.13(13) yes
C9 . O11 . C12 . 116.43(11) yes
O11 . C12 . C13 . 107.97(13) yes
O11 . C12 . H121 . 109.0 no
C13 . C12 . H121 . 111.6 no
O11 . C12 . H122 . 107.5 no
C13 . C12 . H122 . 110.7 no
H121 . C12 . H122 . 110.0 no
C12 . C13 . H131 . 110.2 no
C12 . C13 . H132 . 109.5 no
H131 . C13 . H132 . 109.9 no
C12 . C13 . H133 . 107.1 no
H131 . C13 . H133 . 110.4 no
H132 . C13 . H133 . 109.7 no
C1 . C21 . C22 . 120.50(10) yes
C1 . C21 . C26 . 122.26(11) yes
C22 . C21 . C26 . 117.22(11) yes
C21 . C22 . C23 . 121.07(12) yes
C21 . C22 . H221 . 119.5 no
C23 . C22 . H221 . 119.5 no
C22 . C23 . C24 . 120.00(12) yes
C22 . C23 . H231 . 119.8 no
C24 . C23 . H231 . 120.2 no
C23 . C24 . C25 . 119.82(12) yes
C23 . C24 . H241 . 119.6 no
C25 . C24 . H241 . 120.6 no
C24 . C25 . C26 . 118.86(12) yes
C24 . C25 . H251 . 121.7 no
C26 . C25 . H251 . 119.5 no
C21 . C26 . C25 . 123.03(12) yes
C21 . C26 . F27 . 119.15(11) yes
C25 . C26 . F27 . 117.82(11) yes
N2 . C31 . C32 . 115.68(10) yes
N2 . C31 . H311 . 107.5 no
C32 . C31 . H311 . 108.1 no
N2 . C31 . H312 . 107.5 no
C32 . C31 . H312 . 110.0 no
H311 . C31 . H312 . 107.9 no
C31 . C32 . C33 . 122.07(11) yes
C31 . C32 . C37 . 119.79(11) yes
C33 . C32 . C37 . 118.12(12) yes
C32 . C33 . C34 . 120.95(13) yes
C32 . C33 . H331 . 120.2 no
C34 . C33 . H331 . 118.8 no
C33 . C34 . C35 . 120.10(14) yes
C33 . C34 . H341 . 120.5 no
C35 . C34 . H341 . 119.4 no
C34 . C35 . C36 . 119.67(14) yes
C34 . C35 . H351 . 119.9 no
C36 . C35 . H351 . 120.4 no
C35 . C36 . C37 . 120.33(14) yes
C35 . C36 . H361 . 119.5 no
C37 . C36 . H361 . 120.2 no
C32 . C37 . C36 . 120.81(13) yes
C32 . C37 . H371 . 119.6 no
C36 . C37 . H371 . 119.5 no
C3 . C41 . C42 . 122.52(11) yes
C3 . C41 . C46 . 120.40(11) yes
C42 . C41 . C46 . 117.08(11) yes
C41 . C42 . C43 . 120.92(12) yes
C41 . C42 . H421 . 118.6 no
C43 . C42 . H421 . 120.4 no
C42 . C43 . C44 . 120.00(13) yes
C42 . C43 . H431 . 120.6 no
C44 . C43 . H431 . 119.4 no
C43 . C44 . C45 . 120.26(12) yes
C43 . C44 . H441 . 120.2 no
C45 . C44 . H441 . 119.5 no
C44 . C45 . C46 . 118.39(13) yes
C44 . C45 . H451 . 122.3 no
C46 . C45 . H451 . 119.3 no
C41 . C46 . C45 . 123.34(13) yes
C41 . C46 . F47 . 118.10(11) yes
C45 . C46 . F47 . 118.56(12) yes
C4 . C51 . O52 . 127.32(11) yes
C4 . C51 . O53 . 107.65(9) yes
O52 . C51 . O53 . 124.89(11) yes
C51 . O53 . C54 . 116.35(10) yes
O53 . C54 . C55 . 105.83(11) yes
O53 . C54 . H541 . 107.0 no
C55 . C54 . H541 . 110.7 no
O53 . C54 . H542 . 108.7 no
C55 . C54 . H542 . 111.9 no
H541 . C54 . H542 . 112.3 no
C54 . C55 . H553 . 110.4 no
C54 . C55 . H552 . 110.6 no
H553 . C55 . H552 . 110.4 no
C54 . C55 . H551 . 108.5 no
H553 . C55 . H551 . 107.3 no
H552 . C55 . H551 . 109.6 no
C4 . C61 . O62 . 123.35(10) yes
C4 . C61 . O63 . 111.13(9) yes
O62 . C61 . O63 . 125.42(11) yes
C61 . O63 . C64 . 117.06(10) yes
O63 . C64 . C65 . 105.86(11) yes
O63 . C64 . H641 . 108.7 no
C65 . C64 . H641 . 111.5 no
O63 . C64 . H642 . 109.9 no
C65 . C64 . H642 . 111.4 no
H641 . C64 . H642 . 109.4 no
C64 . C65 . H651 . 109.4 no
C64 . C65 . H652 . 109.9 no
H651 . C65 . H652 . 110.6 no
C64 . C65 . H653 . 108.3 no
H651 . C65 . H653 . 109.9 no
H652 . C65 . H653 . 108.7 no

loop_
_geom_bond_atom_site_label_1
_geom_bond_site_symmetry_1
_geom_bond_atom_site_label_2
_geom_bond_site_symmetry_2
_geom_bond_distance
_geom_bond_publ_flag
C1 . N2 . 1.4658(14) yes
C1 . N5 . 1.4717(14) yes
C1 . C21 . 1.5205(15) yes
C1 . H11 . 0.983 no
N2 . C3 . 1.4604(14) yes
N2 . C31 . 1.4830(14) yes
C3 . C4 . 1.5725(15) yes
C3 . C41 . 1.5121(15) yes
C3 . H31 . 0.984 no
C4 . N5 . 1.4554(14) yes
C4 . C51 . 1.5509(15) yes
C4 . C61 . 1.5414(15) yes
N5 . C6 . 1.3615(16) yes
C6 . O7 . 1.2227(15) yes
C6 . C8 . 1.5128(16) yes
C8 . C9 . 1.5129(18) yes
C8 . H81 . 0.968 no
C8 . H82 . 0.955 no
C9 . O10 . 1.1989(18) yes
C9 . O11 . 1.3300(15) yes
O11 . C12 . 1.4541(16) yes
C12 . C13 . 1.485(2) yes
C12 . H121 . 0.946 no
C12 . H122 . 0.988 no
C13 . H131 . 0.964 no
C13 . H132 . 0.949 no
C13 . H133 . 0.976 no
C21 . C22 . 1.3949(17) yes
C21 . C26 . 1.3837(17) yes
C22 . C23 . 1.3883(17) yes
C22 . H221 . 0.955 no
C23 . C24 . 1.394(2) yes
C23 . H231 . 0.947 no
C24 . C25 . 1.384(2) yes
C24 . H241 . 0.946 no
C25 . C26 . 1.3821(18) yes
C25 . H251 . 0.954 no
C26 . F27 . 1.3608(15) yes
C31 . C32 . 1.5136(17) yes
C31 . H311 . 0.980 no
C31 . H312 . 0.987 no
C32 . C33 . 1.3934(18) yes
C32 . C37 . 1.3918(18) yes
C33 . C34 . 1.392(2) yes
C33 . H331 . 0.953 no
C34 . C35 . 1.378(2) yes
C34 . H341 . 0.962 no
C35 . C36 . 1.383(2) yes
C35 . H351 . 0.930 no
C36 . C37 . 1.388(2) yes
C36 . H361 . 0.945 no
C37 . H371 . 0.955 no
C41 . C42 . 1.3924(17) yes
C41 . C46 . 1.3862(17) yes
C42 . C43 . 1.3897(18) yes
C42 . H421 . 0.949 no
C43 . C44 . 1.388(2) yes
C43 . H431 . 0.957 no
C44 . C45 . 1.382(2) yes
C44 . H441 . 0.939 no
C45 . C46 . 1.3797(18) yes
C45 . H451 . 0.957 no
C46 . F47 . 1.3585(16) yes
C51 . O52 . 1.1958(15) yes
C51 . O53 . 1.3335(15) yes
O53 . C54 . 1.4429(15) yes
C54 . C55 . 1.503(2) yes
C54 . H541 . 1.015 no
C54 . H542 . 0.998 no
C55 . H553 . 0.972 no
C55 . H552 . 0.999 no
C55 . H551 . 1.008 no
C61 . O62 . 1.2008(15) yes
C61 . O63 . 1.3193(14) yes
O63 . C64 . 1.4577(14) yes
C64 . C65 . 1.4978(19) yes
C64 . H641 . 0.970 no
C64 . H642 . 0.982 no
C65 . H651 . 0.967 no
C65 . H652 . 0.992 no
C65 . H653 . 0.967 no

loop_
_geom_hbond_atom_site_label_D
_geom_hbond_site_symmetry_D
_geom_hbond_atom_site_label_H
_geom_hbond_site_symmetry_H
_geom_hbond_atom_site_label_A
_geom_hbond_site_symmetry_A
_geom_hbond_angle_DHA
_geom_hbond_distance_DH
_geom_hbond_distance_HA
_geom_hbond_distance_DA
_geom_hbond_publ_flag
C22 . H221 . O62 . 155 0.95 2.50 3.3892(19) yes
C24 . H241 . O52 1_455 163 0.95 2.54 3.4543(19) yes
C64 . H641 . O52 2_666 126 0.97 2.60 3.2649(19) yes
